data_9000041
loop_
_publ_author_name
'Barney, E.'

_publ_section_title
;
 The structure of diglycine hydrobromide
;
_journal_name_full 'American Mineralogist'
_journal_page_first 685
_journal_page_last 685
_journal_volume 32
_journal_year 1947
_chemical_formula_structural BrN2C4O4
_chemical_formula_sum 'C4 Br N2 O4'
_space_group_IT_number 19
_symmetry_space_group_name_Hall 'P 2ac 2ab'
_symmetry_space_group_name_H-M 'P 21 21 21'
_cell_angle_alpha 90
_cell_angle_beta 90
_cell_angle_gamma 90
_cell_formula_units_Z 4
_cell_length_a 8.21
_cell_length_b 18.42
_cell_length_c 5.40
_cell_volume 816.632
_database_code_amcsd 0000044
_exptl_crystal_density_diffrn 1.789
_cod_original_formula_sum 'C4 N2 Br O4'
_cod_database_code 9000041
_amcsd_formula_title BrN2C4O4

loop_
_space_group_symop_operation_xyz
x,y,z
-x,1/2+y,1/2-z
1/2+x,1/2-y,-z
1/2-x,-y,1/2+z

loop_
_atom_site_label
_atom_site_fract_x
_atom_site_fract_y
_atom_site_fract_z
C1 0.08900 0.38000 0.83300
C2 0.10600 0.43000 0.12000
C3 0.42300 0.28300 0.51700
C4 0.06500 0.17200 0.37300
N1 0.26800 0.43000 0.15800
N2 0.14500 0.19300 0.15800
Br 0.17800 0.03500 0.83300
O1 0.47000 0.11200 0.31700
O2 0.19600 0.33300 0.84200
O3 0.47500 0.21300 0.65000
O4 0.42300 0.28300 0.35000

loop_
_cod_changelog_entry_id
_cod_changelog_entry_author
_cod_changelog_entry_date
_cod_changelog_entry_text
1
;cod-tools version 3.10.1
Id: cif_fix_AMCSD_atom_labels 10224 2024-08-07 11:09:31Z saulius
;
2024-08-07T19:38:00+03:00
;Changed the following '_atom_site_label' values:
the first duplicated label 'C'  converted to 'C1'
duplicated label 'C' at index 1 converted to 'C2'
duplicated label 'C' at index 2 converted to 'C3'
duplicated label 'C' at index 3 converted to 'C4'
the first duplicated label 'N'  converted to 'N1'
duplicated label 'N' at index 5 converted to 'N2'
the first duplicated label 'O'  converted to 'O1'
duplicated label 'O' at index 8 converted to 'O2'
duplicated label 'O' at index 9 converted to 'O3'
duplicated label 'O' at index 10 converted to 'O4'
;

loop_
_cod_related_entry_id
_cod_related_entry_database
_cod_related_entry_code
1 AMCSD 0000044
